data_7015538
loop_
_publ_author_name
'Duan, Hai-Bao'
'Ren, Xiao-Ming'
'Shen, Lin-Jiang'
'Jin, Wan-Qin'
'Meng, Qing-Jin'
'Tian, Zheng-Fang'
'Zhou, Shi-Ming'

_publ_section_title
;
 A low-dimensional molecular spin system with two steps of magnetic
 transitions and liquid crystal property.
;
_journal_issue 14
_journal_name_full 'Dalton transactions (Cambridge, England : 2003)'
_journal_page_first 3622
_journal_page_last 3630
_journal_paper_doi 10.1039/c0dt01704c
_journal_volume 40
_journal_year 2011
_chemical_formula_sum 'C19 H19 N6 Ni S4'
_chemical_formula_weight 518.37
_chemical_name_systematic
;
?
;
_space_group_IT_number 11
_symmetry_space_group_name_Hall '-P 2yb'
_symmetry_space_group_name_H-M 'P 1 21/m 1'
_atom_sites_solution_hydrogens geom
_atom_sites_solution_primary direct
_atom_sites_solution_secondary difmap
_audit_creation_method SHELXL-97
_cell_angle_alpha 90.00
_cell_angle_beta 96.193(6)
_cell_angle_gamma 90.00
_cell_formula_units_Z 2
_cell_length_a 4.4980(3)
_cell_length_b 20.5770(14)
_cell_length_c 13.6962(9)
_cell_measurement_temperature 293(2)
_cell_volume 1260.26(15)
_computing_structure_refinement 'SHELXL-97 (Sheldrick, 1997)'
_computing_structure_solution 'SHELXS-97 (Sheldrick, 1990)'
_diffrn_ambient_temperature 293(2)
_diffrn_measured_fraction_theta_full 0.996
_diffrn_measured_fraction_theta_max 0.996
_diffrn_radiation_monochromator graphite
_diffrn_radiation_source 'fine-focus sealed tube'
_diffrn_radiation_type CuK\a
_diffrn_radiation_wavelength 1.54184
_diffrn_reflns_av_R_equivalents 0.0323
_diffrn_reflns_av_sigmaI/netI 0.0168
_diffrn_reflns_limit_h_max 2
_diffrn_reflns_limit_h_min -2
_diffrn_reflns_limit_k_max 11
_diffrn_reflns_limit_k_min -8
_diffrn_reflns_limit_l_max 6
_diffrn_reflns_limit_l_min -7
_diffrn_reflns_number 1143
_diffrn_reflns_theta_full 25.45
_diffrn_reflns_theta_max 25.45
_diffrn_reflns_theta_min 3.25
_exptl_absorpt_coefficient_mu 4.348
_exptl_crystal_density_diffrn 1.366
_exptl_crystal_density_method 'not measured'
_exptl_crystal_F_000 534
_refine_diff_density_max 0.375
_refine_diff_density_min -0.197
_refine_diff_density_rms 0.084
_refine_ls_extinction_coef 0.0010(8)
_refine_ls_extinction_expression Fc^*^=kFc[1+0.001xFc^2^\l^3^/sin(2\q)]^-1/4^
_refine_ls_extinction_method SHELXL
_refine_ls_goodness_of_fit_ref 1.435
_refine_ls_hydrogen_treatment mixed
_refine_ls_matrix_type full
_refine_ls_number_parameters 152
_refine_ls_number_reflns 247
_refine_ls_number_restraints 0
_refine_ls_restrained_S_all 1.435
_refine_ls_R_factor_all 0.0719
_refine_ls_R_factor_gt 0.0718
_refine_ls_shift/su_max 0.310
_refine_ls_shift/su_mean 0.058
_refine_ls_structure_factor_coef Fsqd
_refine_ls_weighting_details 'calc w=1/[\s^2^(Fo^2^)+(0.2000P)^2^+0.0000P] where P=(Fo^2^+2Fc^2^)/3'
_refine_ls_weighting_scheme calc
_refine_ls_wR_factor_gt 0.1827
_refine_ls_wR_factor_ref 0.1827
_reflns_number_gt 246
_reflns_number_total 247
_reflns_threshold_expression >2sigma(I)
_cod_data_source_file c0dt01704c.txt
_cod_data_source_block trapped-phase293K
_cod_original_cell_volume 1260.24(15)
_cod_database_code 7015538

loop_
_symmetry_equiv_pos_as_xyz
'x, y, z'
'-x, y+1/2, -z'
'-x, -y, -z'
'x, -y-1/2, z'

loop_
_atom_site_label
_atom_site_type_symbol
_atom_site_fract_x
_atom_site_fract_y
_atom_site_fract_z
_atom_site_U_iso_or_equiv
_atom_site_adp_type
_atom_site_occupancy
_atom_site_symmetry_multiplicity
_atom_site_calc_flag
_atom_site_refinement_flags
_atom_site_disorder_assembly
_atom_site_disorder_group
Ni1 Ni 0.5000 0.5000 0.5000 0.0804(16) Uani 1 2 d S . .
S1 S 0.2576(8) 0.56639(18) 0.5814(3) 0.0787(18) Uani 1 1 d . . .
S2 S 0.5292(8) 0.57615(17) 0.3954(3) 0.085(2) Uani 1 1 d . . .
N1 N -0.110(2) 0.5764(5) 0.8068(7) 0.109(6) Uani 1 1 d . . .
N2 N 0.859(3) 0.6170(5) 0.1697(8) 0.124(6) Uani 1 1 d . . .
N3 N 0.456(3) 0.2500 0.1342(10) 0.064(7) Uani 1 2 d S . .
N4 N 0.984(2) 0.2500 -0.0930(8) 0.071(7) Uani 1 2 d S . .
H4A H 1.0448 0.2121 -0.1171 0.085 Uiso 1 1 d R . .
C1 C 0.010(3) 0.5500(7) 0.7467(10) 0.085(8) Uani 1 1 d . . .
C2 C 0.181(3) 0.5218(7) 0.6776(12) 0.073(8) Uani 1 1 d . . .
C3 C 0.804(3) 0.5834(7) 0.2318(11) 0.095(8) Uani 1 1 d . . .
C4 C 0.723(4) 0.5393(8) 0.3069(10) 0.074(7) Uani 1 1 d . . .
C5 C 0.798(4) 0.2500 -0.0208(11) 0.038(9) Uani 1 2 d S . .
C6 C 0.722(3) 0.3091(7) 0.0203(8) 0.067(6) Uani 1 1 d . . .
H6A H 0.7762 0.3499 -0.0067 0.081 Uiso 1 1 d R . .
C7 C 0.534(3) 0.3044(7) 0.0951(9) 0.073(7) Uani 1 1 d . . .
H7A H 0.4754 0.3444 0.1238 0.088 Uiso 1 1 d R . .
C8 C 0.268(4) 0.2500 0.2234(10) 0.073(9) Uani 1 2 d S . .
H8A H 0.1424 0.2122 0.2210 0.087 Uiso 1 1 d R . .
C9 C 0.486(3) 0.2500 0.3155(9) 0.050(8) Uani 1 2 d S . .
H9A H 0.6121 0.2878 0.3177 0.060 Uiso 1 1 d R . .
C10 C 0.314(4) 0.2500 0.4064(11) 0.081(10) Uani 1 2 d S . .
H10A H 0.1877 0.2123 0.4036 0.098 Uiso 1 1 d R . .
C11 C 0.511(4) 0.2500 0.5004(10) 0.060(9) Uani 1 2 d S . .
H11A H 0.6371 0.2878 0.5033 0.073 Uiso 1 1 d R . .
C12 C 0.346(4) 0.2500 0.5942(12) 0.080(9) Uani 1 2 d S . .
H12A H 0.2208 0.2122 0.5919 0.096 Uiso 1 1 d R . .
C13 C 0.542(4) 0.2500 0.6920(11) 0.095(10) Uani 1 2 d S . .
H13A H 0.4277 0.2500 0.7473 0.142 Uiso 1 2 d SR . .
H13B H 0.6657 0.2119 0.6941 0.142 Uiso 1 1 d R . .

loop_
_atom_site_aniso_label
_atom_site_aniso_U_11
_atom_site_aniso_U_22
_atom_site_aniso_U_33
_atom_site_aniso_U_23
_atom_site_aniso_U_13
_atom_site_aniso_U_12
Ni1 0.082(3) 0.079(3) 0.083(3) 0.005(2) 0.024(3) 0.006(2)
S1 0.082(3) 0.062(3) 0.099(3) -0.005(3) 0.043(4) 0.003(3)
S2 0.102(4) 0.067(3) 0.093(4) 0.020(3) 0.043(4) 0.016(3)
N1 0.104(11) 0.121(11) 0.106(10) -0.013(9) 0.024(10) 0.008(9)
N2 0.157(10) 0.098(10) 0.130(11) 0.020(9) 0.066(10) 0.002(9)
N3 0.050(12) 0.057(12) 0.078(13) 0.000 -0.017(11) 0.000
N4 0.079(13) 0.105(12) 0.027(11) 0.000 -0.002(11) 0.000
C1 0.095(13) 0.038(15) 0.125(14) -0.007(13) 0.029(12) 0.000(13)
C2 0.051(13) 0.061(14) 0.117(16) 0.027(14) 0.048(13) 0.025(12)
C3 0.074(13) 0.094(16) 0.124(16) -0.015(13) 0.037(15) -0.006(13)
C4 0.097(15) 0.072(15) 0.052(13) -0.019(17) 0.001(12) -0.010(15)
C5 0.048(16) 0.062(17) 0.000(15) 0.000 -0.012(14) 0.000
C6 0.099(13) 0.061(11) 0.040(11) 0.014(12) -0.005(11) 0.010(13)
C7 0.074(13) 0.061(11) 0.082(13) 0.008(13) -0.006(12) 0.010(11)
C8 0.009(14) 0.19(2) 0.022(15) 0.000 0.016(14) 0.000
C9 0.053(16) 0.077(17) 0.014(15) 0.000 -0.028(15) 0.000
C10 0.054(18) 0.15(2) 0.053(17) 0.000 0.044(16) 0.000
C11 0.12(2) 0.017(17) 0.053(18) 0.000 0.048(18) 0.000
C12 0.091(18) 0.11(2) 0.039(17) 0.000 0.000(18) 0.000
C13 0.14(2) 0.11(2) 0.042(17) 0.000 0.047(18) 0.000

loop_
_atom_type_symbol
_atom_type_description
_atom_type_scat_dispersion_real
_atom_type_scat_dispersion_imag
_atom_type_scat_source
C C 0.0181 0.0091 'International Tables Vol C Tables 4.2.6.8 and 6.1.1.4'
H H 0.0000 0.0000 'International Tables Vol C Tables 4.2.6.8 and 6.1.1.4'
N N 0.0311 0.0180 'International Tables Vol C Tables 4.2.6.8 and 6.1.1.4'
S S 0.3331 0.5567 'International Tables Vol C Tables 4.2.6.8 and 6.1.1.4'
Ni Ni -3.0029 0.5091 'International Tables Vol C Tables 4.2.6.8 and 6.1.1.4'

loop_
_geom_angle_atom_site_label_1
_geom_angle_atom_site_label_2
_geom_angle_atom_site_label_3
_geom_angle
_geom_angle_site_symmetry_1
_geom_angle_site_symmetry_3
_geom_angle_publ_flag
S1 Ni1 S1 180.000(2) 3_666 . ?
S1 Ni1 S2 92.72(15) 3_666 . ?
S1 Ni1 S2 87.28(15) . . ?
S1 Ni1 S2 87.28(15) 3_666 3_666 ?
S1 Ni1 S2 92.72(15) . 3_666 ?
S2 Ni1 S2 180.00(13) . 3_666 ?
C2 S1 Ni1 102.7(5) . . ?
C4 S2 Ni1 102.6(5) . . ?
C7 N3 C7 118.2(17) 4_565 . ?
C7 N3 C8 120.9(9) 4_565 . ?
C7 N3 C8 120.9(9) . . ?
N1 C1 C2 174.3(16) . . ?
C4 C2 C1 118.1(15) 3_666 . ?
C4 C2 S1 123.4(13) 3_666 . ?
C1 C2 S1 118.5(11) . . ?
N2 C3 C4 177.1(16) . . ?
C2 C4 C3 126.9(16) 3_666 . ?
C2 C4 S2 118.4(13) 3_666 . ?
C3 C4 S2 113.8(12) . . ?
N4 C5 C6 119.3(9) . . ?
N4 C5 C6 119.3(9) . 4_565 ?
C6 C5 C6 120.8(17) . 4_565 ?
C7 C6 C5 115.4(14) . . ?
N3 C7 C6 124.6(14) . . ?
C9 C8 N3 107.1(12) . . ?
C8 C9 C10 109.6(13) . . ?
C11 C10 C9 113.4(13) . . ?
C10 C11 C12 115.1(14) . . ?
C13 C12 C11 116.6(15) . . ?

loop_
_geom_bond_atom_site_label_1
_geom_bond_atom_site_label_2
_geom_bond_distance
_geom_bond_site_symmetry_2
_geom_bond_publ_flag
Ni1 S1 2.135(4) 3_666 ?
Ni1 S1 2.135(4) . ?
Ni1 S2 2.137(4) . ?
Ni1 S2 2.137(4) 3_666 ?
S1 C2 1.671(15) . ?
S2 C4 1.741(16) . ?
N1 C1 1.166(16) . ?
N2 C3 1.144(18) . ?
N3 C7 1.304(15) 4_565 ?
N3 C7 1.304(15) . ?
N3 C8 1.560(18) . ?
N4 C5 1.363(18) . ?
C1 C2 1.409(18) . ?
C2 C4 1.34(2) 3_666 ?
C3 C4 1.447(18) . ?
C4 C2 1.34(2) 3_666 ?
C5 C6 1.398(15) . ?
C5 C6 1.398(15) 4_565 ?
C6 C7 1.400(16) . ?
C8 C9 1.512(18) . ?
C9 C10 1.537(18) . ?
C10 C11 1.483(19) . ?
C11 C12 1.550(19) . ?
C12 C13 1.52(2) . ?
